data_2209497
loop_
_publ_author_name
'Graham Smith'
'Urs D. Wermuth'
'David J. Young'
'Peter C. Healy'

_publ_section_title
;
 Ethylenediaminium pyridine-2,5-dicarboxylate dihydrate
;
_journal_coeditor_code FL2031
_journal_issue 7
_journal_name_full 'Acta Crystallographica Section E'
_journal_page_first o3124
_journal_page_last o3126
_journal_paper_doi 10.1107/S1600536806024263
_journal_volume 62
_journal_year 2006
_chemical_formula_iupac 'C2 H10 N2 2+, C7 H3 N O4 2-, 2H2 O'
_chemical_formula_moiety 'C2 H10 N2 2+, C7 H3 N O4 2-, 2H2 O'
_chemical_formula_sum 'C9 H17 N3 O6'
_chemical_formula_weight 263.26
_chemical_melting_point 527
_chemical_name_common 'ethylenediammonium pyridine-2,5-dicarboxylate dihydrate'
_chemical_name_systematic
;
1,2-ethanediaminium pyridine-2,5-dicarboxylate dihydrate
;
_space_group_IT_number 15
_symmetry_cell_setting monoclinic
_symmetry_space_group_name_Hall '-C 2yc'
_symmetry_space_group_name_H-M 'C 1 2/c 1'
_atom_sites_solution_hydrogens geom
_atom_sites_solution_primary direct
_atom_sites_solution_secondary difmap
_cell_angle_alpha 90.00
_cell_angle_beta 118.750(9)
_cell_angle_gamma 90.00
_cell_formula_units_Z 4
_cell_length_a 11.4733(16)
_cell_length_b 12.1572(13)
_cell_length_c 10.0129(13)
_cell_measurement_reflns_used 25
_cell_measurement_temperature 297(2)
_cell_measurement_theta_max 17.44
_cell_measurement_theta_min 12.63
_cell_volume 1224.5(3)
_computing_cell_refinement
;
MSC/AFC Diffractometer Control Software
;
_computing_data_collection
;
MSC/AFC Diffractometer Control Software (Molecular Structure
Corporation, 1999)
;
_computing_data_reduction 'TEXSAN for Windows (Molecular Structure Corporation, 1999)'
_computing_molecular_graphics 'PLATON (Spek, 2003)'
_computing_publication_material PLATON
_computing_structure_refinement 'SHELXL97 (Sheldrick, 1997)'
_computing_structure_solution 'SHELXS97 (Sheldrick, 1997)'
_diffrn_ambient_temperature 297(2)
_diffrn_measured_fraction_theta_full 1.000
_diffrn_measured_fraction_theta_max 1.000
_diffrn_measurement_device_type 'Rigaku AFC-7R'
_diffrn_measurement_method \w--2\q
_diffrn_radiation_monochromator graphite
_diffrn_radiation_source 'Rigaku rotating anode'
_diffrn_radiation_type MoK\a
_diffrn_radiation_wavelength 0.71073
_diffrn_reflns_av_R_equivalents 0.0157
_diffrn_reflns_av_sigmaI/netI 0.0379
_diffrn_reflns_limit_h_max 14
_diffrn_reflns_limit_h_min -6
_diffrn_reflns_limit_k_max 7
_diffrn_reflns_limit_k_min -15
_diffrn_reflns_limit_l_max 11
_diffrn_reflns_limit_l_min -12
_diffrn_reflns_number 1699
_diffrn_reflns_theta_full 27.49
_diffrn_reflns_theta_max 27.49
_diffrn_reflns_theta_min 2.63
_diffrn_standards_decay_% 2.48
_diffrn_standards_interval_time 150
_diffrn_standards_number 3
_exptl_absorpt_coefficient_mu 0.120
_exptl_absorpt_correction_type none
_exptl_crystal_colour colourless
_exptl_crystal_density_diffrn 1.428
_exptl_crystal_density_method 'not measured'
_exptl_crystal_description plate
_exptl_crystal_F_000 560
_exptl_crystal_size_max 0.30
_exptl_crystal_size_mid 0.30
_exptl_crystal_size_min 0.12
_refine_diff_density_max 0.335
_refine_diff_density_min -0.277
_refine_ls_extinction_method none
_refine_ls_goodness_of_fit_ref 0.885
_refine_ls_hydrogen_treatment mixed
_refine_ls_matrix_type full
_refine_ls_number_parameters 102
_refine_ls_number_reflns 1408
_refine_ls_number_restraints 0
_refine_ls_restrained_S_all 0.885
_refine_ls_R_factor_all 0.0899
_refine_ls_R_factor_gt 0.0585
_refine_ls_shift/su_max 0.000
_refine_ls_shift/su_mean 0.000
_refine_ls_structure_factor_coef Fsqd
_refine_ls_weighting_details 'calc w=1/[\s^2^(Fo^2^)+(0.1P)^2^+9.335P] where P=(Fo^2^+2Fc^2^)/3'
_refine_ls_weighting_scheme calc
_refine_ls_wR_factor_gt 0.1596
_refine_ls_wR_factor_ref 0.1830
_reflns_number_gt 1017
_reflns_number_total 1408
_reflns_threshold_expression I>2\s(I)'
_cod_data_source_file fl2031.cif
_cod_data_source_block I
_cod_original_sg_symbol_H-M 'C 2/c'
_cod_database_code 2209497
_cod_database_fobs_code 2209497

loop_
_symmetry_equiv_pos_as_xyz
x,y,z
-x,y,1/2-z
-x,-y,-z
x,-y,1/2+z
1/2+x,1/2+y,z
1/2-x,1/2+y,1/2-z
1/2-x,1/2-y,-z
1/2+x,1/2-y,1/2+z

loop_
_atom_site_aniso_label
_atom_site_aniso_U_11
_atom_site_aniso_U_22
_atom_site_aniso_U_33
_atom_site_aniso_U_12
_atom_site_aniso_U_13
_atom_site_aniso_U_23
O211 0.0502(14) 0.0371(12) 0.0275(11) -0.0023(10) 0.0098(10) 0.0030(9)
O212 0.0721(18) 0.0549(16) 0.0316(12) -0.0354(14) 0.0195(12) -0.0150(11)
N1 0.083(18) 0.028(11) 0.050(13) -0.011(9) 0.016(14) -0.006(7)
C1 0.092(19) 0.029(17) 0.036(13) -0.004(13) 0.008(12) 0.001(9)
C2 0.0311(14) 0.0259(14) 0.0243(13) -0.0013(11) 0.0120(11) -0.0007(10)
C3 0.0393(16) 0.0214(13) 0.0279(14) 0.0003(11) 0.0117(12) 0.0020(11)
C21 0.0330(14) 0.0346(15) 0.0264(14) -0.0057(12) 0.0127(12) -0.0045(11)
N11 0.0342(14) 0.0315(14) 0.0296(13) 0.0047(11) 0.0127(11) -0.0001(10)
C11 0.0329(16) 0.0328(16) 0.0291(14) 0.0011(12) 0.0121(12) -0.0017(12)
O1W 0.0398(13) 0.0393(14) 0.0384(13) 0.0019(11) 0.0040(10) 0.0060(11)

loop_
_atom_site_type_symbol
_atom_site_label
_atom_site_fract_x
_atom_site_fract_y
_atom_site_fract_z
_atom_site_U_iso_or_equiv
_atom_site_thermal_displace_type
_atom_site_occupancy
O O211 0.8112(2) 0.17724(19) 0.3459(2) 0.0420(7) Uani 1.000
O O212 0.7568(3) 0.0087(2) 0.3788(3) 0.0551(9) Uani 1.000
N N1 0.9542(4) 0.0086(3) 0.6736(4) 0.060(8) Uani 0.500
C C1 1.0458(4) 0.0086(3) 0.8264(4) 0.062(10) Uani 0.500
C C2 0.9144(3) 0.1041(2) 0.5968(3) 0.0277(8) Uani 1.000
C C3 0.9576(3) 0.2030(2) 0.6720(3) 0.0314(8) Uani 1.000
C C21 0.8203(3) 0.0963(3) 0.4274(3) 0.0320(8) Uani 1.000
N N11 0.3332(3) 0.1279(2) 0.4665(3) 0.0329(8) Uani 1.000
C C11 0.3218(3) 0.2380(3) 0.5228(3) 0.0328(9) Uani 1.000
O O1W 0.6097(2) 0.1046(2) 0.6130(3) 0.0453(8) Uani 1.000
H H1 1.07600 -0.05700 0.87900 0.0650 Uiso 0.500
H H3 0.92800 0.26900 0.61900 0.0370 Uiso 1.000
H H11 0.35370 0.29230 0.48030 0.0390 Uiso 1.000
H H12 0.37270 0.23980 0.63070 0.0390 Uiso 1.000
H H111 0.284(4) 0.134(3) 0.355(5) 0.050(10) Uiso 1.000
H H112 0.295(4) 0.082(4) 0.497(5) 0.058(13) Uiso 1.000
H H113 0.421(5) 0.108(3) 0.509(5) 0.062(13) Uiso 1.000
H H1W 0.636(5) 0.176(4) 0.626(5) 0.069(15) Uiso 1.000
H H2W 0.657(5) 0.064(4) 0.699(6) 0.074(14) Uiso 1.000

loop_
_atom_type_symbol
_atom_type_description
_atom_type_scat_dispersion_real
_atom_type_scat_dispersion_imag
_atom_type_scat_source
C C 0.0033 0.0016 'International Tables Vol C Tables 4.2.6.8 and 6.1.1.4'
H H 0.0000 0.0000 'International Tables Vol C Tables 4.2.6.8 and 6.1.1.4'
N N 0.0061 0.0033 'International Tables Vol C Tables 4.2.6.8 and 6.1.1.4'
O O 0.0106 0.0060 'International Tables Vol C Tables 4.2.6.8 and 6.1.1.4'

loop_
_geom_angle_atom_site_label_1
_geom_angle_atom_site_label_2
_geom_angle_atom_site_label_3
_geom_angle_site_symmetry_1
_geom_angle_site_symmetry_3
_geom_angle
_geom_angle_publ_flag
H1W O1W H2W . . 112(4) no
C1 N1 C2 . . 120.2(3) no
C11 N11 H113 . . 110(2) no
H111 N11 H112 . . 110(4) no
H112 N11 H113 . . 108(4) no
C11 N11 H112 . . 108(3) no
C11 N11 H111 . . 105(2) no
H111 N11 H113 . . 117(4) no
N1 C1 C2 . 2_756 120.2(3) no
C3 C2 C21 . . 122.8(2) no
N1 C2 C21 . . 116.7(3) no
N1 C2 C3 . . 120.4(3) no
C2 C3 C3 . 2_756 119.2(2) no
O211 C21 O212 . . 124.5(3) no
O212 C21 C2 . . 117.3(3) no
O211 C21 C2 . . 118.2(3) no
N1 C1 H1 . . 121.00 no
C2 C1 H1 2_756 . 119.00 no
C3 C3 H3 2_756 . 121.00 no
C2 C3 H3 . . 120.00 no
N11 C11 C11 . 7_556 110.0(3) no
N11 C11 H11 . . 110.00 no
N11 C11 H12 . . 110.00 no
C11 C11 H11 7_556 . 109.00 no
C11 C11 H12 7_556 . 109.00 no
H11 C11 H12 . . 110.00 no

loop_
_geom_bond_atom_site_label_1
_geom_bond_atom_site_label_2
_geom_bond_site_symmetry_2
_geom_bond_distance
_geom_bond_publ_flag
O211 C21 . 1.250(4) no
O212 C21 . 1.249(4) no
O1W H1W . 0.91(5) no
O1W H2W . 0.91(5) no
N1 C2 . 1.345(4) no
N1 C1 . 1.378(5) no
N11 C11 . 1.482(4) no
N11 H112 . 0.85(5) no
N11 H111 . 0.98(4) no
N11 H113 . 0.92(6) no
C1 C2 2_756 1.345(4) no
C2 C3 . 1.378(4) no
C2 C21 . 1.513(4) no
C3 C3 2_756 1.387(4) no
C1 H1 . 0.9300 no
C3 H3 . 0.9300 no
C11 C11 7_556 1.511(5) no
C11 H12 . 0.9500 no
C11 H11 . 0.9500 no

loop_
_geom_hbond_atom_site_label_D
_geom_hbond_atom_site_label_H
_geom_hbond_atom_site_label_A
_geom_hbond_site_symmetry_A
_geom_hbond_distance_DH
_geom_hbond_distance_HA
_geom_hbond_distance_DA
_geom_hbond_angle_DHA
_geom_hbond_publ_flag
O1W H1W O211 7_656 0.91(5) 1.86(5) 2.769(3) 179(7) yes
O1W H2W O212 4_555 0.91(5) 1.83(5) 2.740(4) 176(5) yes
N11 H111 O211 2_655 0.98(4) 1.85(4) 2.811(3) 168(4) yes
N11 H112 O212 3_656 0.85(5) 1.96(5) 2.786(4) 164(4) yes
N11 H113 O1W . 0.92(6) 1.90(6) 2.796(4) 166(3) yes

loop_
_geom_torsion_atom_site_label_1
_geom_torsion_atom_site_label_2
_geom_torsion_atom_site_label_3
_geom_torsion_atom_site_label_4
_geom_torsion_site_symmetry_3
_geom_torsion_site_symmetry_4
_geom_torsion
_geom_torsion_publ_flag
C2 N1 C1 C2 . 2_756 6.9(7) no
C1 N1 C2 C3 . . -4.5(7) no
C1 N1 C2 C21 . . 176.2(4) no
N1 C1 C2 C3 2_756 2_756 -4.5(7) no
N1 C1 C2 C21 2_756 2_756 176.2(4) no
N1 C2 C3 C3 . 2_756 -0.2(6) no
N1 C2 C21 O211 . . -159.8(4) no
N1 C2 C21 O212 . . 20.3(5) no
C3 C2 C21 O212 . . -159.0(4) no
C3 C2 C21 O211 . . 21.0(5) no
C21 C2 C3 C3 . 2_756 179.1(3) no
C2 C3 C3 C2 2_756 2_756 2.5(6) no
N11 C11 C11 N11 7_556 7_556 -180.0(2) no
